data_9002425
loop_
_publ_author_name
'Kyono, A.'
'Kimata, M.'
'Shimizu, M.'

_publ_section_title
;
 The crystal structure of TlAlSiO4: The role of inert pairs in exclusion
 of Tl from silicate minerals
;
_journal_name_full 'American Mineralogist'
_journal_page_first 1287
_journal_page_last 1293
_journal_volume 85
_journal_year 2000
_chemical_formula_structural TlAlSiO4
_chemical_formula_sum 'Al O4 Si Tl'
_space_group_IT_number 14
_symmetry_space_group_name_Hall '-P 2n'
_symmetry_space_group_name_H-M 'P 1 1 21/n'
_cell_angle_alpha 90
_cell_angle_beta 90
_cell_angle_gamma 90.01
_cell_length_a 5.4095
_cell_length_b 9.4232
_cell_length_c 8.2629
_cell_formula_units_Z 4
_cell_volume 421.200
_database_code_amcsd 0002510
_exptl_crystal_density_diffrn 5.101
_cod_original_formula_sum 'Tl Si Al O4'
_cod_database_code 9002425
_amcsd_formula_title TlAlSiO4

loop_
_space_group_symop_operation_xyz
x,y,z
1/2+x,1/2+y,1/2-z
1/2-x,1/2-y,1/2+z
-x,-y,-z

loop_
_atom_site_aniso_label
_atom_site_aniso_U_11
_atom_site_aniso_U_22
_atom_site_aniso_U_33
_atom_site_aniso_U_12
_atom_site_aniso_U_13
_atom_site_aniso_U_23
Tl 0.06345 0.11696 0.11345 0.00207 -0.00045 0.00394
Si 0.03499 0.10392 0.07990 0.00052 -0.00476 0.00237
Al 0.01571 0.04768 0.04842 0.00542 0.00023 -0.00710
O1 0.03899 0.27486 0.05949 0.00439 -0.00340 -0.00710
O2 0.10570 0.07737 0.26080 0.04313 0.02898 0.00552
O3 0.04062 0.15025 0.09512 -0.00878 0.00453 -0.01736
O4 0.02935 0.16554 0.06987 0.03383 0.00498 0.00473

loop_
_atom_site_label
_atom_site_fract_x
_atom_site_fract_y
_atom_site_fract_z
Tl 0.75020 0.18910 0.49730
Si 0.25030 0.07650 0.20520
Al 0.24900 0.41680 0.30820
O1 0.25000 0.06570 0.01400
O2 0.24470 0.23790 0.26390
O3 0.00660 0.99820 0.27880
O4 0.49320 -0.00120 0.28240

loop_
_cod_related_entry_id
_cod_related_entry_database
_cod_related_entry_code
1 AMCSD 0002510
